data_7154681
loop_
_publ_author_name
'Shionari, Hirokuni'
'Inagaki, Yusuke'
'Yamaguchi, Kentaro'
'Setaka, Wataru'

_publ_section_title
;
 A pyrene-bridged macrocage showing no excimer fluorescence.
;
_journal_issue 42
_journal_name_full 'Organic &amp; biomolecular chemistry'
_journal_page_first 10511
_journal_page_last 10516
_journal_paper_doi 10.1039/c5ob01644d
_journal_volume 13
_journal_year 2015
_chemical_compound_source no
_chemical_formula_moiety 'C22 H26 Si2'
_chemical_formula_sum 'C22 H26 Si2'
_chemical_formula_weight 346.61
_chemical_melting_point 478.0(10)
_chemical_name_common 2,7-TMSpyrene
_chemical_name_systematic 2,7-bis(trimethylsilyl)pyrene
_space_group_IT_number 14
_space_group_name_Hall '-P 2ybc'
_symmetry_cell_setting monoclinic
_symmetry_space_group_name_Hall '-P 2ybc'
_symmetry_space_group_name_H-M 'P 1 21/c 1'
_atom_sites_solution_hydrogens geom
_atom_sites_solution_primary direct
_atom_sites_solution_secondary difmap
_audit_block_doi 10.5517/cc1jj9ly
_audit_creation_method SHELXL-97
_audit_update_record
;
2015-07-30 deposited with the CCDC.
2015-08-26 downloaded from the CCDC.
;
_cell_angle_alpha 90.00
_cell_angle_beta 100.456(2)
_cell_angle_gamma 90.00
_cell_formula_units_Z 2
_cell_length_a 6.3540(12)
_cell_length_b 16.626(3)
_cell_length_c 9.3688(17)
_cell_measurement_reflns_used 2568
_cell_measurement_temperature 100(2)
_cell_measurement_theta_max 27.83
_cell_measurement_theta_min 2.53
_cell_volume 973.3(3)
_computing_cell_refinement 'Bruker SAINT'
_computing_data_collection 'Bruker APEX2'
_computing_data_reduction 'Bruker SAINT'
_computing_molecular_graphics 'Ortep-3 for Windows (Farrugia, 1997)'
_computing_publication_material 'WinGX (Farrugia, 1999)'
_computing_structure_refinement 'SHELXL-97 (Sheldrick, 1997)'
_computing_structure_solution 'SHELXS-97 (Sheldrick, 1997)'
_diffrn_ambient_temperature 100(2)
_diffrn_detector_area_resol_mean 8.333
_diffrn_measured_fraction_theta_full 0.997
_diffrn_measured_fraction_theta_max 0.894
_diffrn_measurement_device_type 'Bruker SMART CCD'
_diffrn_measurement_method '\f and \w scans'
_diffrn_radiation_monochromator graphite
_diffrn_radiation_source 'sealed tube'
_diffrn_radiation_type MoK\a
_diffrn_radiation_wavelength 0.71073
_diffrn_reflns_av_R_equivalents 0.0188
_diffrn_reflns_av_sigmaI/netI 0.0241
_diffrn_reflns_limit_h_max 8
_diffrn_reflns_limit_h_min -7
_diffrn_reflns_limit_k_max 21
_diffrn_reflns_limit_k_min -15
_diffrn_reflns_limit_l_max 11
_diffrn_reflns_limit_l_min -9
_diffrn_reflns_number 5274
_diffrn_reflns_theta_full 25.00
_diffrn_reflns_theta_max 28.06
_diffrn_reflns_theta_min 2.45
_exptl_absorpt_coefficient_mu 0.183
_exptl_absorpt_correction_T_max 0.9644
_exptl_absorpt_correction_T_min 0.8526
_exptl_absorpt_correction_type multi-scan
_exptl_absorpt_process_details 'SADABS Bruker'
_exptl_crystal_colour colorless
_exptl_crystal_density_diffrn 1.183
_exptl_crystal_density_method 'not measured'
_exptl_crystal_description plate
_exptl_crystal_F_000 372
_exptl_crystal_preparation Luminescent
_exptl_crystal_recrystallization_method 'Re-crystallisation from solvent: dichloromethane'
_exptl_crystal_size_max 0.50
_exptl_crystal_size_mid 0.30
_exptl_crystal_size_min 0.20
_refine_diff_density_max 0.361
_refine_diff_density_min -0.195
_refine_diff_density_rms 0.048
_refine_ls_extinction_method none
_refine_ls_goodness_of_fit_ref 1.056
_refine_ls_hydrogen_treatment constr
_refine_ls_matrix_type full
_refine_ls_number_parameters 109
_refine_ls_number_reflns 2118
_refine_ls_number_restraints 0
_refine_ls_restrained_S_all 1.056
_refine_ls_R_factor_all 0.0375
_refine_ls_R_factor_gt 0.0331
_refine_ls_shift/su_max 0.000
_refine_ls_shift/su_mean 0.000
_refine_ls_structure_factor_coef Fsqd
_refine_ls_weighting_details 'calc w=1/[\s^2^(Fo^2^)+(0.0459P)^2^+0.3645P] where P=(Fo^2^+2Fc^2^)/3'
_refine_ls_weighting_scheme calc
_refine_ls_wR_factor_gt 0.0875
_refine_ls_wR_factor_ref 0.0905
_reflns_number_gt 1874
_reflns_number_total 2118
_reflns_threshold_expression >2sigma(I)
_cod_data_source_file c5ob01644d2.cif
_cod_data_source_block shelx
_cod_depositor_comments
;
The following automatic conversions were performed:

'_chemical_melting_point' value '477-479 K' was changed to
'478.0(10)' - the average value was taken and precision was
estimated.

Automatic conversion script
Id: cif_fix_values 3271 2015-04-21 07:52:19Z andrius 

 Adding full bibliography for 7154680--7154681.cif.
;
_cod_original_sg_symbol_H-M 'P 2(1)/c'
_cod_database_code 7154681

loop_
_symmetry_equiv_pos_as_xyz
'x, y, z'
'-x, y+1/2, -z+1/2'
'-x, -y, -z'
'x, -y-1/2, z-1/2'

loop_
_atom_site_label
_atom_site_type_symbol
_atom_site_fract_x
_atom_site_fract_y
_atom_site_fract_z
_atom_site_U_iso_or_equiv
_atom_site_adp_type
_atom_site_occupancy
_atom_site_symmetry_multiplicity
_atom_site_calc_flag
_atom_site_refinement_flags
Si01 Si 0.63630(6) 0.15400(2) 0.01398(4) 0.01800(13) Uani 1 1 d .
C01 C 0.5891(2) 0.09906(8) 0.18089(14) 0.0179(3) Uani 1 1 d .
C02 C 0.7238(2) 0.03725(8) 0.24373(14) 0.0187(3) Uani 1 1 d .
H02 H 0.8414 0.0222 0.1998 0.022 Uiso 1 1 calc R
C03 C 0.6917(2) -0.00324(8) 0.36889(14) 0.0169(3) Uani 1 1 d .
C04 C 0.5174(2) 0.01972(8) 0.43578(14) 0.0158(3) Uani 1 1 d .
C05 C 0.3782(2) 0.08234(8) 0.37370(14) 0.0166(3) Uani 1 1 d .
C06 C 0.4160(2) 0.11997(8) 0.24721(14) 0.0183(3) Uani 1 1 d .
H06 H 0.3211 0.1611 0.2048 0.022 Uiso 1 1 calc R
C07 C 0.8287(2) -0.06729(8) 0.43354(15) 0.0192(3) Uani 1 1 d .
H07 H 0.9448 -0.0838 0.3892 0.023 Uiso 1 1 calc R
C08 C 0.2038(2) 0.10453(8) 0.44418(15) 0.0188(3) Uani 1 1 d .
H08 H 0.1093 0.1463 0.4039 0.023 Uiso 1 1 calc R
C09 C 0.3718(2) 0.17513(9) -0.10226(16) 0.0246(3) Uani 1 1 d .
H09A H 0.2862 0.2088 -0.0486 0.037 Uiso 1 1 calc R
H09B H 0.2966 0.1243 -0.1291 0.037 Uiso 1 1 calc R
H09C H 0.3933 0.2034 -0.1903 0.037 Uiso 1 1 calc R
C10 C 0.8032(2) 0.09005(9) -0.08518(16) 0.0262(3) Uani 1 1 d .
H10A H 0.9415 0.0795 -0.0225 0.039 Uiso 1 1 calc R
H10B H 0.8264 0.1181 -0.1731 0.039 Uiso 1 1 calc R
H10C H 0.7295 0.0390 -0.1120 0.039 Uiso 1 1 calc R
C11 C 0.7740(3) 0.25178(9) 0.06754(18) 0.0298(3) Uani 1 1 d .
H11A H 0.9135 0.2414 0.1289 0.045 Uiso 1 1 calc R
H11B H 0.6861 0.2842 0.1215 0.045 Uiso 1 1 calc R
H11C H 0.7946 0.2810 -0.0198 0.045 Uiso 1 1 calc R

loop_
_atom_site_aniso_label
_atom_site_aniso_U_11
_atom_site_aniso_U_22
_atom_site_aniso_U_33
_atom_site_aniso_U_23
_atom_site_aniso_U_13
_atom_site_aniso_U_12
Si01 0.0197(2) 0.0171(2) 0.0181(2) 0.00138(13) 0.00591(15) -0.00136(14)
C01 0.0198(6) 0.0170(6) 0.0175(6) -0.0013(5) 0.0048(5) -0.0030(5)
C02 0.0177(6) 0.0204(7) 0.0190(7) -0.0016(5) 0.0059(5) -0.0009(5)
C03 0.0161(6) 0.0175(6) 0.0171(6) -0.0019(5) 0.0034(5) -0.0014(5)
C04 0.0160(6) 0.0146(6) 0.0165(6) -0.0023(5) 0.0020(5) -0.0014(5)
C05 0.0169(6) 0.0158(6) 0.0170(6) -0.0021(5) 0.0028(5) -0.0018(5)
C06 0.0197(6) 0.0157(6) 0.0193(7) 0.0014(5) 0.0026(5) -0.0001(5)
C07 0.0166(6) 0.0203(7) 0.0217(7) -0.0016(5) 0.0061(5) 0.0023(5)
C08 0.0169(6) 0.0182(6) 0.0212(7) -0.0005(5) 0.0031(5) 0.0025(5)
C09 0.0258(7) 0.0250(7) 0.0229(7) 0.0032(6) 0.0041(6) 0.0007(6)
C10 0.0291(8) 0.0278(8) 0.0242(8) 0.0035(6) 0.0119(6) 0.0027(6)
C11 0.0327(8) 0.0242(8) 0.0328(9) -0.0006(6) 0.0069(7) -0.0090(6)

loop_
_atom_type_symbol
_atom_type_description
_atom_type_scat_dispersion_real
_atom_type_scat_dispersion_imag
_atom_type_scat_source
C C 0.0033 0.0016 'International Tables Vol C Tables 4.2.6.8 and 6.1.1.4'
H H 0.0000 0.0000 'International Tables Vol C Tables 4.2.6.8 and 6.1.1.4'
Si Si 0.0817 0.0704 'International Tables Vol C Tables 4.2.6.8 and 6.1.1.4'

loop_
_geom_angle_atom_site_label_1
_geom_angle_atom_site_label_2
_geom_angle_atom_site_label_3
_geom_angle
_geom_angle_site_symmetry_1
_geom_angle_site_symmetry_3
C09 Si01 C10 110.54(7) . .
C09 Si01 C11 108.75(7) . .
C10 Si01 C11 110.39(7) . .
C09 Si01 C01 108.33(6) . .
C10 Si01 C01 109.16(6) . .
C11 Si01 C01 109.65(7) . .
C02 C01 C06 117.74(12) . .
C02 C01 Si01 121.98(10) . .
C06 C01 Si01 120.27(10) . .
C01 C02 C03 122.41(12) . .
C01 C02 H02 118.8 . .
C03 C02 H02 118.8 . .
C02 C03 C04 118.99(12) . .
C02 C03 C07 122.70(12) . .
C04 C03 C07 118.31(12) . .
C03 C04 C05 119.59(12) . .
C03 C04 C04 120.20(15) . 3_656
C05 C04 C04 120.21(14) . 3_656
C06 C05 C04 118.98(12) . .
C06 C05 C08 122.67(12) . .
C04 C05 C08 118.35(12) . .
C01 C06 C05 122.27(12) . .
C01 C06 H06 118.9 . .
C05 C06 H06 118.9 . .
C08 C07 C03 121.52(12) 3_656 .
C08 C07 H07 119.2 3_656 .
C03 C07 H07 119.2 . .
C07 C08 C05 121.42(12) 3_656 .
C07 C08 H08 119.3 3_656 .
C05 C08 H08 119.3 . .
Si01 C09 H09A 109.5 . .
Si01 C09 H09B 109.5 . .
H09A C09 H09B 109.5 . .
Si01 C09 H09C 109.5 . .
H09A C09 H09C 109.5 . .
H09B C09 H09C 109.5 . .
Si01 C10 H10A 109.5 . .
Si01 C10 H10B 109.5 . .
H10A C10 H10B 109.5 . .
Si01 C10 H10C 109.5 . .
H10A C10 H10C 109.5 . .
H10B C10 H10C 109.5 . .
Si01 C11 H11A 109.5 . .
Si01 C11 H11B 109.5 . .
H11A C11 H11B 109.5 . .
Si01 C11 H11C 109.5 . .
H11A C11 H11C 109.5 . .
H11B C11 H11C 109.5 . .

loop_
_geom_bond_atom_site_label_1
_geom_bond_atom_site_label_2
_geom_bond_distance
_geom_bond_site_symmetry_2
Si01 C09 1.8629(15) .
Si01 C10 1.8645(15) .
Si01 C11 1.8712(15) .
Si01 C01 1.8814(14) .
C01 C02 1.3969(19) .
C01 C06 1.4016(18) .
C02 C03 1.3988(18) .
C02 H02 0.9500 .
C03 C04 1.4199(18) .
C03 C07 1.4379(18) .
C04 C05 1.4207(18) .
C04 C04 1.423(3) 3_656
C05 C06 1.3990(18) .
C05 C08 1.4372(18) .
C06 H06 0.9500 .
C07 C08 1.3506(19) 3_656
C07 H07 0.9500 .
C08 C07 1.3506(19) 3_656
C08 H08 0.9500 .
C09 H09A 0.9800 .
C09 H09B 0.9800 .
C09 H09C 0.9800 .
C10 H10A 0.9800 .
C10 H10B 0.9800 .
C10 H10C 0.9800 .
C11 H11A 0.9800 .
C11 H11B 0.9800 .
C11 H11C 0.9800 .
